data_4087738
loop_
_publ_author_name
'Grala, Agnieszka'
'Wolska-Pietkiewicz, Ma\/lgorzata'
'Wojew\'odzka, Anna'
'Dabergut, Monika'
'Justyniak, Iwona'
'Lewi\'nski, Janusz'

_publ_section_title
;
 Structural Diversity of Ethylzinc Carboxylates
;
_journal_issue 20
_journal_name_full Organometallics
_journal_page_first 4959
_journal_paper_doi 10.1021/acs.organomet.5b00557
_journal_volume 34
_journal_year 2015
_chemical_formula_sum 'C52 H56 O6 Zn2'
_chemical_formula_weight 907.75
_space_group_IT_number 2
_space_group_name_Hall '-P 1'
_space_group_name_H-M_alt 'P -1'
_symmetry_cell_setting triclinic
_symmetry_space_group_name_H-M 'P -1'
_atom_sites_solution_hydrogens geom
_atom_sites_solution_primary direct
_atom_sites_solution_secondary difmap
_audit_creation_method SHELXL-97
_cell_angle_alpha 105.1210(10)
_cell_angle_beta 103.3130(10)
_cell_angle_gamma 100.4730(10)
_cell_formula_units_Z 2
_cell_length_a 12.3651(2)
_cell_length_b 12.8769(1)
_cell_length_c 15.4302(2)
_cell_measurement_reflns_used 5876
_cell_measurement_temperature 100(2)
_cell_measurement_theta_max 27.48
_cell_measurement_theta_min 0.998
_cell_volume 2230.27(5)
_computing_cell_refinement 'Denzo & Scalepak (Otwinowski, Minor, 1997)'
_computing_data_collection 'Collect (Nonius B.V. 1998)'
_computing_data_reduction 'Denzo & Scalepak (Otwinowski, Minor, 1997)'
_computing_structure_refinement 'SHELXL-97 (Sheldrick, 2008)'
_computing_structure_solution 'SHELXS-97 (Sheldrick, 1990)'
_diffrn_ambient_temperature 100(2)
_diffrn_measured_fraction_theta_full 0.994
_diffrn_measured_fraction_theta_max 0.994
_diffrn_measurement_device '\k-geometry diffractometr'
_diffrn_measurement_device_type 'Nonius Kappa-CCD'
_diffrn_measurement_method 'area detector \w scans'
_diffrn_radiation_monochromator graphite
_diffrn_radiation_source 'fine-focus sealed tube'
_diffrn_radiation_type MoK\a
_diffrn_radiation_wavelength 0.71073
_diffrn_reflns_av_R_equivalents 0.0256
_diffrn_reflns_av_sigmaI/netI 0.0325
_diffrn_reflns_limit_h_max 16
_diffrn_reflns_limit_h_min -16
_diffrn_reflns_limit_k_max 16
_diffrn_reflns_limit_k_min -16
_diffrn_reflns_limit_l_max 20
_diffrn_reflns_limit_l_min -20
_diffrn_reflns_number 18955
_diffrn_reflns_theta_full 27.48
_diffrn_reflns_theta_max 27.48
_diffrn_reflns_theta_min 2.53
_exptl_absorpt_coefficient_mu 1.125
_exptl_absorpt_correction_T_max 0.874
_exptl_absorpt_correction_T_min 0.743
_exptl_absorpt_correction_type multi-scan
_exptl_absorpt_process_details 'Scalepak (Otwinowski, Minor, 1997)'
_exptl_crystal_colour colourless
_exptl_crystal_density_diffrn 1.352
_exptl_crystal_density_method 'not measured'
_exptl_crystal_description plate
_exptl_crystal_F_000 952
_exptl_crystal_size_max 0.36
_exptl_crystal_size_mid 0.22
_exptl_crystal_size_min 0.12
_refine_diff_density_max 0.332
_refine_diff_density_min -0.409
_refine_diff_density_rms '0.062 =====================================================end'
_refine_ls_extinction_method none
_refine_ls_goodness_of_fit_ref 1.030
_refine_ls_hydrogen_treatment constr
_refine_ls_matrix_type full
_refine_ls_number_parameters 543
_refine_ls_number_reflns 10163
_refine_ls_number_restraints 0
_refine_ls_restrained_S_all 1.030
_refine_ls_R_factor_all 0.0417
_refine_ls_R_factor_gt 0.0351
_refine_ls_shift/su_max 0.001
_refine_ls_shift/su_mean 0.000
_refine_ls_structure_factor_coef Fsqd
_refine_ls_weighting_details 'calc w=1/[\s^2^(Fo^2^)+(0.0296P)^2^+2.3120P] where P=(Fo^2^+2Fc^2^)/3'
_refine_ls_weighting_scheme calc
_refine_ls_wR_factor_gt 0.0810
_refine_ls_wR_factor_ref 0.0842
_reflns_number_gt 9024
_reflns_number_total 10163
_reflns_threshold_expression I>2\s(I)
_cod_data_source_file om5b00557_si_001.cif
_cod_data_source_block comp_1THF
_cod_depositor_comments
;
The following automatic conversions were performed:

data item '_symmetry_cell_setting' value 'Triclinic' was changed to
'triclinic' in accordance with the
/home/saulius/struct/COD-crude-data/automatic-downloads/DataCite-retrospective/ACS/depositions/lib/dictionaries/cif_core.dic
dictionary named 'cif_core.dic' version 2.4.2 last updated on
2011-04-26.

Automatic conversion script
Id: cif_fix_values 6909 2019-04-08 15:41:33Z antanas 
;
_cod_original_formula_sum 'C52 H56  O6 Zn2'
_cod_database_code 4087738

loop_
_symmetry_equiv_pos_as_xyz
'x, y, z'
'-x, -y, -z'

loop_
_atom_site_label
_atom_site_type_symbol
_atom_site_fract_x
_atom_site_fract_y
_atom_site_fract_z
_atom_site_U_iso_or_equiv
_atom_site_adp_type
_atom_site_occupancy
_atom_site_symmetry_multiplicity
_atom_site_calc_flag
_atom_site_refinement_flags
C1 C 1.07028(17) 0.43161(17) 0.87385(14) 0.0229(4) Uani 1 1 d .
H1A H 1.0561 0.4971 0.9156 0.028 Uiso 1 1 calc R
H1B H 1.1369 0.4130 0.9102 0.028 Uiso 1 1 calc R
C2 C 1.09893(19) 0.46100(19) 0.79010(16) 0.0296(5) Uani 1 1 d .
H2A H 1.1118 0.3959 0.7481 0.044 Uiso 1 1 calc R
H2B H 1.1685 0.5226 0.8128 0.044 Uiso 1 1 calc R
H2C H 1.0347 0.4833 0.7559 0.044 Uiso 1 1 calc R
C3 C 0.86538(17) 0.60407(16) 0.88238(15) 0.0231(4) Uani 1 1 d .
H3A H 0.9038 0.6214 0.9502 0.028 Uiso 1 1 calc R
H3B H 0.9237 0.5921 0.8490 0.028 Uiso 1 1 calc R
C4 C 0.82609(19) 0.70587(17) 0.86755(16) 0.0281(4) Uani 1 1 d .
H4A H 0.7897 0.6911 0.8005 0.042 Uiso 1 1 calc R
H4B H 0.8928 0.7705 0.8902 0.042 Uiso 1 1 calc R
H4C H 0.7707 0.7212 0.9024 0.042 Uiso 1 1 calc R
C5 C 0.73598(16) 0.27169(15) 0.91402(12) 0.0171(3) Uani 1 1 d .
C6 C 0.66202(15) 0.19239(15) 0.95209(13) 0.0166(3) Uani 1 1 d .
C7 C 0.54443(16) 0.21859(15) 0.94578(13) 0.0174(3) Uani 1 1 d .
C8 C 0.53857(17) 0.32297(16) 0.99852(14) 0.0214(4) Uani 1 1 d .
H8 H 0.6074 0.3760 1.0391 0.026 Uiso 1 1 calc R
C9 C 0.43429(18) 0.35028(17) 0.99267(15) 0.0250(4) Uani 1 1 d .
H9 H 0.4323 0.4217 1.0286 0.030 Uiso 1 1 calc R
C10 C 0.33254(18) 0.27312(18) 0.93420(15) 0.0265(4) Uani 1 1 d .
H10 H 0.2611 0.2920 0.9293 0.032 Uiso 1 1 calc R
C11 C 0.33620(17) 0.16870(18) 0.88329(14) 0.0243(4) Uani 1 1 d .
H11 H 0.2669 0.1153 0.8441 0.029 Uiso 1 1 calc R
C12 C 0.44142(17) 0.14169(16) 0.88940(13) 0.0204(4) Uani 1 1 d .
H12 H 0.4428 0.0696 0.8545 0.025 Uiso 1 1 calc R
C13 C 0.72542(16) 0.20806(15) 1.05519(13) 0.0170(3) Uani 1 1 d .
C14 C 0.66102(17) 0.18416(17) 1.11435(14) 0.0229(4) Uani 1 1 d .
H14 H 0.5795 0.1657 1.0921 0.028 Uiso 1 1 calc R
C15 C 0.71371(18) 0.18686(18) 1.20484(14) 0.0252(4) Uani 1 1 d .
H15 H 0.6683 0.1698 1.2437 0.030 Uiso 1 1 calc R
C16 C 0.83282(18) 0.21454(17) 1.23873(14) 0.0244(4) Uani 1 1 d .
H16 H 0.8694 0.2162 1.3006 0.029 Uiso 1 1 calc R
C17 C 0.89753(17) 0.23971(18) 1.18113(14) 0.0250(4) Uani 1 1 d .
H17 H 0.9791 0.2595 1.2040 0.030 Uiso 1 1 calc R
C18 C 0.84450(17) 0.23631(17) 1.09001(14) 0.0223(4) Uani 1 1 d .
H18 H 0.8902 0.2535 1.0514 0.027 Uiso 1 1 calc R
C19 C 0.64662(15) 0.07233(15) 0.89071(13) 0.0178(4) Uani 1 1 d .
C20 C 0.64821(16) -0.01487(16) 0.92849(14) 0.0204(4) Uani 1 1 d .
H20 H 0.6644 0.0004 0.9945 0.024 Uiso 1 1 calc R
C21 C 0.62644(17) -0.12392(16) 0.87083(15) 0.0244(4) Uani 1 1 d .
H21 H 0.6269 -0.1825 0.8976 0.029 Uiso 1 1 calc R
C22 C 0.60416(18) -0.14740(17) 0.77481(15) 0.0268(4) Uani 1 1 d .
H22 H 0.5897 -0.2218 0.7355 0.032 Uiso 1 1 calc R
C23 C 0.60314(17) -0.06119(17) 0.73610(14) 0.0250(4) Uani 1 1 d .
H23 H 0.5887 -0.0767 0.6702 0.030 Uiso 1 1 calc R
C24 C 0.62317(17) 0.04743(16) 0.79342(14) 0.0214(4) Uani 1 1 d .
H24 H 0.6209 0.1055 0.7662 0.026 Uiso 1 1 calc R
C25 C 0.76240(16) 0.30413(15) 0.66329(13) 0.0181(4) Uani 1 1 d .
C26 C 0.72791(16) 0.28822(15) 0.55551(13) 0.0180(4) Uani 1 1 d .
C27 C 0.76820(17) 0.19175(16) 0.50086(13) 0.0200(4) Uani 1 1 d .
C28 C 0.88499(17) 0.19319(17) 0.52524(14) 0.0236(4) Uani 1 1 d .
H28 H 0.9378 0.2519 0.5771 0.028 Uiso 1 1 calc R
C29 C 0.92473(19) 0.10989(18) 0.47469(15) 0.0277(4) Uani 1 1 d .
H29 H 1.0041 0.1121 0.4927 0.033 Uiso 1 1 calc R
C30 C 0.8498(2) 0.02363(18) 0.39826(15) 0.0294(5) Uani 1 1 d .
H30 H 0.8770 -0.0337 0.3644 0.035 Uiso 1 1 calc R
C31 C 0.7345(2) 0.02242(17) 0.37204(15) 0.0281(4) Uani 1 1 d .
H31 H 0.6825 -0.0355 0.3192 0.034 Uiso 1 1 calc R
C32 C 0.69445(18) 0.10565(17) 0.42278(14) 0.0234(4) Uani 1 1 d .
H32 H 0.6152 0.1037 0.4037 0.028 Uiso 1 1 calc R
C33 C 0.78614(16) 0.39736(16) 0.54114(13) 0.0196(4) Uani 1 1 d .
C34 C 0.81781(18) 0.50120(17) 0.60989(14) 0.0248(4) Uani 1 1 d .
H34 H 0.8074 0.5068 0.6699 0.030 Uiso 1 1 calc R
C35 C 0.86472(19) 0.59695(18) 0.59104(16) 0.0302(5) Uani 1 1 d .
H35 H 0.8853 0.6673 0.6382 0.036 Uiso 1 1 calc R
C36 C 0.88157(18) 0.59066(19) 0.50443(16) 0.0294(5) Uani 1 1 d .
H36 H 0.9141 0.6561 0.4922 0.035 Uiso 1 1 calc R
C37 C 0.85061(18) 0.48807(19) 0.43572(16) 0.0287(5) Uani 1 1 d .
H37 H 0.8620 0.4828 0.3761 0.034 Uiso 1 1 calc R
C38 C 0.80285(18) 0.39264(18) 0.45407(14) 0.0241(4) Uani 1 1 d .
H38 H 0.7811 0.3227 0.4062 0.029 Uiso 1 1 calc R
C39 C 0.59601(16) 0.26750(16) 0.52482(13) 0.0201(4) Uani 1 1 d .
C40 C 0.52795(17) 0.17811(17) 0.53983(13) 0.0232(4) Uani 1 1 d .
H40 H 0.5637 0.1289 0.5653 0.028 Uiso 1 1 calc R
C41 C 0.40963(19) 0.16020(18) 0.51830(15) 0.0287(4) Uani 1 1 d .
H41 H 0.3651 0.0987 0.5285 0.034 Uiso 1 1 calc R
C42 C 0.35585(18) 0.23173(19) 0.48180(15) 0.0300(5) Uani 1 1 d .
H42 H 0.2747 0.2198 0.4675 0.036 Uiso 1 1 calc R
C43 C 0.42136(18) 0.32038(19) 0.46645(15) 0.0287(4) Uani 1 1 d .
H43 H 0.3850 0.3696 0.4415 0.034 Uiso 1 1 calc R
C44 C 0.54052(17) 0.33819(17) 0.48736(14) 0.0231(4) Uani 1 1 d .
H44 H 0.5845 0.3991 0.4760 0.028 Uiso 1 1 calc R
C45 C 1.01486(18) 0.11418(18) 0.88588(16) 0.0280(4) Uani 1 1 d .
H45A H 1.0012 0.1631 0.9412 0.034 Uiso 1 1 calc R
H45B H 1.0980 0.1179 0.9000 0.034 Uiso 1 1 calc R
C46 C 0.9453(2) -0.00404(19) 0.86184(17) 0.0332(5) Uani 1 1 d .
H46A H 0.8729 -0.0062 0.8793 0.040 Uiso 1 1 calc R
H46B H 0.9897 -0.0472 0.8936 0.040 Uiso 1 1 calc R
C47 C 0.9215(2) -0.04788(19) 0.75614(18) 0.0368(5) Uani 1 1 d .
H47A H 0.9883 -0.0703 0.7392 0.044 Uiso 1 1 calc R
H47B H 0.8529 -0.1120 0.7272 0.044 Uiso 1 1 calc R
C48 C 0.9010(2) 0.05159(18) 0.72682(16) 0.0298(5) Uani 1 1 d .
H48A H 0.9202 0.0491 0.6676 0.036 Uiso 1 1 calc R
H48B H 0.8196 0.0537 0.7176 0.036 Uiso 1 1 calc R
C49 C 0.5395(2) 0.5417(2) 0.75087(18) 0.0351(5) Uani 1 1 d .
H49A H 0.5720 0.5312 0.6972 0.042 Uiso 1 1 calc R
H49B H 0.5689 0.6206 0.7908 0.042 Uiso 1 1 calc R
C50 C 0.4091(2) 0.5100(2) 0.7162(2) 0.0434(6) Uani 1 1 d .
H50A H 0.3820 0.4946 0.6474 0.052 Uiso 1 1 calc R
H50B H 0.3784 0.5707 0.7471 0.052 Uiso 1 1 calc R
C51 C 0.37093(19) 0.4057(2) 0.74200(18) 0.0351(5) Uani 1 1 d .
H51A H 0.3417 0.4231 0.7973 0.042 Uiso 1 1 calc R
H51B H 0.3102 0.3484 0.6889 0.042 Uiso 1 1 calc R
C52 C 0.47974(17) 0.36702(17) 0.76421(15) 0.0254(4) Uani 1 1 d .
H52A H 0.4783 0.3253 0.8097 0.030 Uiso 1 1 calc R
H52B H 0.4897 0.3189 0.7066 0.030 Uiso 1 1 calc R
O1 O 0.82129(11) 0.24343(11) 0.89314(9) 0.0210(3) Uani 1 1 d .
O2 O 0.70441(12) 0.35661(11) 0.90570(9) 0.0212(3) Uani 1 1 d .
O3 O 0.83837(12) 0.26196(12) 0.69683(10) 0.0243(3) Uani 1 1 d .
O4 O 0.70908(12) 0.36060(12) 0.70867(9) 0.0241(3) Uani 1 1 d .
O5 O 0.97646(12) 0.14821(12) 0.80342(10) 0.0252(3) Uani 1 1 d .
O6 O 0.57071(11) 0.46936(11) 0.80438(9) 0.0209(3) Uani 1 1 d .
Zn1 Zn 0.933667(18) 0.304646(18) 0.832686(15) 0.01878(6) Uani 1 1 d .
Zn2 Zn 0.744988(18) 0.463795(17) 0.840746(15) 0.01749(6) Uani 1 1 d .

loop_
_atom_site_aniso_label
_atom_site_aniso_U_11
_atom_site_aniso_U_22
_atom_site_aniso_U_33
_atom_site_aniso_U_23
_atom_site_aniso_U_13
_atom_site_aniso_U_12
C1 0.0197(9) 0.0260(10) 0.0275(10) 0.0113(8) 0.0095(8) 0.0088(8)
C2 0.0257(11) 0.0320(11) 0.0393(12) 0.0169(10) 0.0190(9) 0.0065(9)
C3 0.0212(10) 0.0216(9) 0.0275(10) 0.0105(8) 0.0068(8) 0.0039(7)
C4 0.0282(11) 0.0225(10) 0.0380(12) 0.0120(9) 0.0151(9) 0.0066(8)
C5 0.0177(9) 0.0195(8) 0.0123(8) 0.0047(7) 0.0039(7) 0.0014(7)
C6 0.0163(8) 0.0182(8) 0.0166(8) 0.0058(7) 0.0074(7) 0.0038(7)
C7 0.0189(9) 0.0212(9) 0.0166(9) 0.0089(7) 0.0097(7) 0.0059(7)
C8 0.0227(10) 0.0224(9) 0.0210(9) 0.0077(8) 0.0098(8) 0.0051(7)
C9 0.0303(11) 0.0242(10) 0.0275(10) 0.0098(8) 0.0171(9) 0.0111(8)
C10 0.0242(10) 0.0346(11) 0.0293(11) 0.0143(9) 0.0146(9) 0.0134(9)
C11 0.0166(9) 0.0309(10) 0.0247(10) 0.0076(8) 0.0071(8) 0.0051(8)
C12 0.0215(9) 0.0216(9) 0.0208(9) 0.0060(7) 0.0117(8) 0.0061(7)
C13 0.0201(9) 0.0156(8) 0.0164(8) 0.0060(7) 0.0069(7) 0.0040(7)
C14 0.0186(9) 0.0311(10) 0.0215(10) 0.0108(8) 0.0085(8) 0.0049(8)
C15 0.0264(10) 0.0334(11) 0.0210(10) 0.0121(8) 0.0131(8) 0.0075(8)
C16 0.0277(10) 0.0306(10) 0.0173(9) 0.0097(8) 0.0069(8) 0.0096(8)
C17 0.0188(9) 0.0331(11) 0.0222(10) 0.0098(8) 0.0048(8) 0.0048(8)
C18 0.0179(9) 0.0310(10) 0.0206(9) 0.0112(8) 0.0084(7) 0.0041(8)
C19 0.0125(8) 0.0213(9) 0.0199(9) 0.0055(7) 0.0065(7) 0.0047(7)
C20 0.0195(9) 0.0233(9) 0.0212(9) 0.0080(8) 0.0090(7) 0.0071(7)
C21 0.0234(10) 0.0206(9) 0.0337(11) 0.0098(8) 0.0127(9) 0.0091(8)
C22 0.0262(10) 0.0206(9) 0.0311(11) 0.0008(8) 0.0109(9) 0.0076(8)
C23 0.0229(10) 0.0306(10) 0.0191(9) 0.0020(8) 0.0075(8) 0.0080(8)
C24 0.0210(9) 0.0229(9) 0.0211(9) 0.0065(8) 0.0068(8) 0.0076(7)
C25 0.0202(9) 0.0195(8) 0.0161(8) 0.0070(7) 0.0086(7) 0.0030(7)
C26 0.0206(9) 0.0217(9) 0.0142(8) 0.0062(7) 0.0082(7) 0.0067(7)
C27 0.0243(10) 0.0232(9) 0.0181(9) 0.0093(7) 0.0117(8) 0.0083(8)
C28 0.0231(10) 0.0303(10) 0.0218(10) 0.0105(8) 0.0101(8) 0.0094(8)
C29 0.0302(11) 0.0343(11) 0.0301(11) 0.0165(9) 0.0168(9) 0.0161(9)
C30 0.0414(13) 0.0297(11) 0.0284(11) 0.0123(9) 0.0207(10) 0.0183(10)
C31 0.0386(12) 0.0247(10) 0.0229(10) 0.0062(8) 0.0142(9) 0.0082(9)
C32 0.0265(10) 0.0273(10) 0.0180(9) 0.0074(8) 0.0089(8) 0.0069(8)
C33 0.0159(9) 0.0238(9) 0.0216(9) 0.0103(8) 0.0060(7) 0.0060(7)
C34 0.0272(10) 0.0259(10) 0.0194(9) 0.0077(8) 0.0051(8) 0.0037(8)
C35 0.0298(11) 0.0246(10) 0.0299(11) 0.0094(9) 0.0005(9) 0.0014(8)
C36 0.0202(10) 0.0339(11) 0.0401(12) 0.0237(10) 0.0086(9) 0.0042(8)
C37 0.0262(11) 0.0399(12) 0.0320(11) 0.0214(10) 0.0173(9) 0.0117(9)
C38 0.0259(10) 0.0297(10) 0.0225(10) 0.0111(8) 0.0117(8) 0.0109(8)
C39 0.0203(9) 0.0230(9) 0.0165(9) 0.0046(7) 0.0067(7) 0.0050(7)
C40 0.0252(10) 0.0259(10) 0.0181(9) 0.0054(8) 0.0086(8) 0.0049(8)
C41 0.0263(11) 0.0320(11) 0.0240(10) 0.0040(9) 0.0114(8) 0.0001(9)
C42 0.0174(10) 0.0404(12) 0.0259(11) 0.0014(9) 0.0074(8) 0.0045(9)
C43 0.0224(10) 0.0350(11) 0.0276(11) 0.0060(9) 0.0064(8) 0.0117(9)
C44 0.0217(10) 0.0264(10) 0.0208(9) 0.0050(8) 0.0078(8) 0.0064(8)
C45 0.0231(10) 0.0290(11) 0.0367(12) 0.0165(9) 0.0079(9) 0.0105(8)
C46 0.0346(12) 0.0312(11) 0.0412(13) 0.0189(10) 0.0163(10) 0.0086(9)
C47 0.0462(14) 0.0248(11) 0.0413(14) 0.0093(10) 0.0144(11) 0.0131(10)
C48 0.0329(12) 0.0285(11) 0.0303(11) 0.0084(9) 0.0118(9) 0.0112(9)
C49 0.0322(12) 0.0357(12) 0.0439(14) 0.0252(11) 0.0063(10) 0.0121(10)
C50 0.0315(13) 0.0539(16) 0.0544(16) 0.0295(13) 0.0086(12) 0.0210(12)
C51 0.0219(11) 0.0464(14) 0.0385(13) 0.0152(11) 0.0077(9) 0.0112(10)
C52 0.0206(10) 0.0259(10) 0.0277(11) 0.0073(8) 0.0059(8) 0.0044(8)
O1 0.0183(7) 0.0289(7) 0.0220(7) 0.0126(6) 0.0110(5) 0.0080(5)
O2 0.0237(7) 0.0218(7) 0.0231(7) 0.0114(6) 0.0108(6) 0.0065(5)
O3 0.0284(8) 0.0308(7) 0.0185(7) 0.0111(6) 0.0083(6) 0.0124(6)
O4 0.0248(7) 0.0316(7) 0.0176(7) 0.0059(6) 0.0096(6) 0.0099(6)
O5 0.0245(7) 0.0255(7) 0.0323(8) 0.0144(6) 0.0126(6) 0.0091(6)
O6 0.0199(7) 0.0225(7) 0.0222(7) 0.0080(5) 0.0064(5) 0.0082(5)
Zn1 0.01737(11) 0.02346(11) 0.02068(11) 0.01149(9) 0.00892(9) 0.00685(8)
Zn2 0.01922(11) 0.01795(11) 0.01834(11) 0.00786(8) 0.00824(8) 0.00553(8)

loop_
_atom_type_symbol
_atom_type_description
_atom_type_scat_dispersion_real
_atom_type_scat_dispersion_imag
_atom_type_scat_source
C C 0.0033 0.0016 'International Tables Vol C Tables 4.2.6.8 and 6.1.1.4'
H H 0.0000 0.0000 'International Tables Vol C Tables 4.2.6.8 and 6.1.1.4'
O O 0.0106 0.0060 'International Tables Vol C Tables 4.2.6.8 and 6.1.1.4'
N N 0.0061 0.0033 'International Tables Vol C Tables 4.2.6.8 and 6.1.1.4'
Zn Zn 0.2839 1.4301 'International Tables Vol C Tables 4.2.6.8 and 6.1.1.4'

loop_
_geom_angle_atom_site_label_1
_geom_angle_atom_site_label_2
_geom_angle_atom_site_label_3
_geom_angle
C2 C1 Zn1 111.59(14)
C2 C1 H1A 109.3
Zn1 C1 H1A 109.3
C2 C1 H1B 109.3
Zn1 C1 H1B 109.3
H1A C1 H1B 108.0
C1 C2 H2A 109.5
C1 C2 H2B 109.5
H2A C2 H2B 109.5
C1 C2 H2C 109.5
H2A C2 H2C 109.5
H2B C2 H2C 109.5
C4 C3 Zn2 116.45(14)
C4 C3 H3A 108.2
Zn2 C3 H3A 108.2
C4 C3 H3B 108.2
Zn2 C3 H3B 108.2
H3A C3 H3B 107.3
C3 C4 H4A 109.5
C3 C4 H4B 109.5
H4A C4 H4B 109.5
C3 C4 H4C 109.5
H4A C4 H4C 109.5
H4B C4 H4C 109.5
O2 C5 O1 125.78(17)
O2 C5 C6 117.40(16)
O1 C5 C6 116.81(16)
C7 C6 C19 110.43(15)
C7 C6 C13 109.82(14)
C19 C6 C13 109.88(14)
C7 C6 C5 109.74(14)
C19 C6 C5 107.28(14)
C13 C6 C5 109.65(14)
C12 C7 C8 117.73(17)
C12 C7 C6 122.45(16)
C8 C7 C6 119.81(17)
C9 C8 C7 121.28(19)
C9 C8 H8 119.4
C7 C8 H8 119.4
C8 C9 C10 120.07(19)
C8 C9 H9 120.0
C10 C9 H9 120.0
C11 C10 C9 119.55(19)
C11 C10 H10 120.2
C9 C10 H10 120.2
C10 C11 C12 120.13(19)
C10 C11 H11 119.9
C12 C11 H11 119.9
C7 C12 C11 121.20(18)
C7 C12 H12 119.4
C11 C12 H12 119.4
C18 C13 C14 118.07(17)
C18 C13 C6 122.77(16)
C14 C13 C6 118.95(16)
C15 C14 C13 121.38(18)
C15 C14 H14 119.3
C13 C14 H14 119.3
C14 C15 C16 120.06(18)
C14 C15 H15 120.0
C16 C15 H15 120.0
C17 C16 C15 119.06(18)
C17 C16 H16 120.5
C15 C16 H16 120.5
C16 C17 C18 120.84(19)
C16 C17 H17 119.6
C18 C17 H17 119.6
C13 C18 C17 120.58(18)
C13 C18 H18 119.7
C17 C18 H18 119.7
C20 C19 C24 118.28(17)
C20 C19 C6 121.89(17)
C24 C19 C6 119.71(16)
C21 C20 C19 120.87(18)
C21 C20 H20 119.6
C19 C20 H20 119.6
C22 C21 C20 120.31(19)
C22 C21 H21 119.8
C20 C21 H21 119.8
C21 C22 C23 119.51(18)
C21 C22 H22 120.2
C23 C22 H22 120.2
C24 C23 C22 120.23(19)
C24 C23 H23 119.9
C22 C23 H23 119.9
C23 C24 C19 120.78(18)
C23 C24 H24 119.6
C19 C24 H24 119.6
O3 C25 O4 125.71(17)
O3 C25 C26 119.27(16)
O4 C25 C26 115.02(16)
C27 C26 C39 112.28(16)
C27 C26 C33 108.57(15)
C39 C26 C33 110.53(15)
C27 C26 C25 111.66(15)
C39 C26 C25 105.48(14)
C33 C26 C25 108.24(15)
C32 C27 C28 117.53(18)
C32 C27 C26 122.70(17)
C28 C27 C26 119.61(18)
C29 C28 C27 121.0(2)
C29 C28 H28 119.5
C27 C28 H28 119.5
C30 C29 C28 120.7(2)
C30 C29 H29 119.6
C28 C29 H29 119.6
C31 C30 C29 119.0(2)
C31 C30 H30 120.5
C29 C30 H30 120.5
C30 C31 C32 120.4(2)
C30 C31 H31 119.8
C32 C31 H31 119.8
C31 C32 C27 121.4(2)
C31 C32 H32 119.3
C27 C32 H32 119.3
C38 C33 C34 118.11(18)
C38 C33 C26 118.70(17)
C34 C33 C26 123.13(17)
C33 C34 C35 120.36(19)
C33 C34 H34 119.8
C35 C34 H34 119.8
C36 C35 C34 120.8(2)
C36 C35 H35 119.6
C34 C35 H35 119.6
C35 C36 C37 119.37(19)
C35 C36 H36 120.3
C37 C36 H36 120.3
C36 C37 C38 119.9(2)
C36 C37 H37 120.0
C38 C37 H37 120.0
C37 C38 C33 121.4(2)
C37 C38 H38 119.3
C33 C38 H38 119.3
C44 C39 C40 117.78(18)
C44 C39 C26 122.81(17)
C40 C39 C26 119.30(17)
C41 C40 C39 121.23(19)
C41 C40 H40 119.4
C39 C40 H40 119.4
C40 C41 C42 120.3(2)
C40 C41 H41 119.9
C42 C41 H41 119.9
C43 C42 C41 119.4(2)
C43 C42 H42 120.3
C41 C42 H42 120.3
C42 C43 C44 120.5(2)
C42 C43 H43 119.8
C44 C43 H43 119.8
C43 C44 C39 120.82(19)
C43 C44 H44 119.6
C39 C44 H44 119.6
O5 C45 C46 105.96(18)
O5 C45 H45A 110.5
C46 C45 H45A 110.5
O5 C45 H45B 110.5
C46 C45 H45B 110.5
H45A C45 H45B 108.7
C45 C46 C47 102.53(18)
C45 C46 H46A 111.3
C47 C46 H46A 111.3
C45 C46 H46B 111.3
C47 C46 H46B 111.3
H46A C46 H46B 109.2
C48 C47 C46 102.20(18)
C48 C47 H47A 111.3
C46 C47 H47A 111.3
C48 C47 H47B 111.3
C46 C47 H47B 111.3
H47A C47 H47B 109.2
O5 C48 C47 105.32(18)
O5 C48 H48A 110.7
C47 C48 H48A 110.7
O5 C48 H48B 110.7
C47 C48 H48B 110.7
H48A C48 H48B 108.8
O6 C49 C50 106.37(18)
O6 C49 H49A 110.5
C50 C49 H49A 110.5
O6 C49 H49B 110.5
C50 C49 H49B 110.5
H49A C49 H49B 108.6
C49 C50 C51 105.34(18)
C49 C50 H50A 110.7
C51 C50 H50A 110.7
C49 C50 H50B 110.7
C51 C50 H50B 110.7
H50A C50 H50B 108.8
C52 C51 C50 103.57(18)
C52 C51 H51A 111.0
C50 C51 H51A 111.0
C52 C51 H51B 111.0
C50 C51 H51B 111.0
H51A C51 H51B 109.0
O6 C52 C51 103.99(17)
O6 C52 H52A 111.0
C51 C52 H52A 111.0
O6 C52 H52B 111.0
C51 C52 H52B 111.0
H52A C52 H52B 109.0
C5 O1 Zn1 133.31(12)
C5 O2 Zn2 133.56(13)
C25 O3 Zn1 127.68(13)
C25 O4 Zn2 135.61(13)
C48 O5 C45 108.93(15)
C48 O5 Zn1 121.03(12)
C45 O5 Zn1 114.41(12)
C49 O6 C52 106.27(15)
C49 O6 Zn2 117.76(12)
C52 O6 Zn2 120.15(11)
C1 Zn1 O1 135.50(7)
C1 Zn1 O3 115.61(7)
O1 Zn1 O3 102.92(6)
C1 Zn1 O5 112.33(7)
O1 Zn1 O5 88.15(5)
O3 Zn1 O5 89.76(6)
O2 Zn2 C3 131.64(7)
O2 Zn2 O4 100.72(6)
C3 Zn2 O4 118.90(8)
O2 Zn2 O6 88.66(5)
C3 Zn2 O6 118.50(7)
O4 Zn2 O6 86.44(6)

loop_
_geom_bond_atom_site_label_1
_geom_bond_atom_site_label_2
_geom_bond_distance
C1 C2 1.535(3)
C1 Zn1 1.972(2)
C1 H1A 0.9900
C1 H1B 0.9900
C2 H2A 0.9800
C2 H2B 0.9800
C2 H2C 0.9800
C3 C4 1.531(3)
C3 Zn2 1.9668(19)
C3 H3A 0.9900
C3 H3B 0.9900
C4 H4A 0.9800
C4 H4B 0.9800
C4 H4C 0.9800
C5 O2 1.253(2)
C5 O1 1.258(2)
C5 C6 1.564(2)
C6 C7 1.539(2)
C6 C19 1.539(3)
C6 C13 1.545(2)
C7 C12 1.393(3)
C7 C8 1.402(3)
C8 C9 1.386(3)
C8 H8 0.9500
C9 C10 1.393(3)
C9 H9 0.9500
C10 C11 1.384(3)
C10 H10 0.9500
C11 C12 1.396(3)
C11 H11 0.9500
C12 H12 0.9500
C13 C18 1.389(3)
C13 C14 1.398(3)
C14 C15 1.387(3)
C14 H14 0.9500
C15 C16 1.388(3)
C15 H15 0.9500
C16 C17 1.385(3)
C16 H16 0.9500
C17 C18 1.393(3)
C17 H17 0.9500
C18 H18 0.9500
C19 C20 1.395(3)
C19 C24 1.398(3)
C20 C21 1.392(3)
C20 H20 0.9500
C21 C22 1.382(3)
C21 H21 0.9500
C22 C23 1.392(3)
C22 H22 0.9500
C23 C24 1.388(3)
C23 H23 0.9500
C24 H24 0.9500
C25 O3 1.246(2)
C25 O4 1.255(2)
C25 C26 1.566(2)
C26 C27 1.541(3)
C26 C39 1.541(3)
C26 C33 1.553(3)
C27 C32 1.394(3)
C27 C28 1.401(3)
C28 C29 1.390(3)
C28 H28 0.9500
C29 C30 1.387(3)
C29 H29 0.9500
C30 C31 1.385(3)
C30 H30 0.9500
C31 C32 1.393(3)
C31 H31 0.9500
C32 H32 0.9500
C33 C38 1.393(3)
C33 C34 1.395(3)
C34 C35 1.395(3)
C34 H34 0.9500
C35 C36 1.383(3)
C35 H35 0.9500
C36 C37 1.384(3)
C36 H36 0.9500
C37 C38 1.391(3)
C37 H37 0.9500
C38 H38 0.9500
C39 C44 1.397(3)
C39 C40 1.401(3)
C40 C41 1.385(3)
C40 H40 0.9500
C41 C42 1.389(3)
C41 H41 0.9500
C42 C43 1.382(3)
C42 H42 0.9500
C43 C44 1.395(3)
C43 H43 0.9500
C44 H44 0.9500
C45 O5 1.458(2)
C45 C46 1.509(3)
C45 H45A 0.9900
C45 H45B 0.9900
C46 C47 1.518(3)
C46 H46A 0.9900
C46 H46B 0.9900
C47 C48 1.509(3)
C47 H47A 0.9900
C47 H47B 0.9900
C48 O5 1.456(3)
C48 H48A 0.9900
C48 H48B 0.9900
C49 O6 1.443(2)
C49 C50 1.517(3)
C49 H49A 0.9900
C49 H49B 0.9900
C50 C51 1.524(3)
C50 H50A 0.9900
C50 H50B 0.9900
C51 C52 1.515(3)
C51 H51A 0.9900
C51 H51B 0.9900
C52 O6 1.449(2)
C52 H52A 0.9900
C52 H52B 0.9900
O1 Zn1 2.0012(13)
O2 Zn2 1.9653(13)
O3 Zn1 2.0275(14)
O4 Zn2 2.0179(14)
O5 Zn1 2.1365(14)
O6 Zn2 2.1176(13)
